data_7131369
loop_
_publ_author_name
'Cui, Xueli'
'Qu, Jing'
'Yi, Jianfeng'
'Sun, Weiqiang'
'Hu, Jinhui'
'Guo, Suqin'
'Jin, Jing-Wei'
'Chen, Wen-Hua'
'Wong, Wing-Leung'
'Wu, Jia-Qiang'

_publ_section_title
;
 Rh(III)-catalyzed redox-neutral C-H alkenylation of benzamides with
 <i>gem</i>-difluorohomoallylic silyl ethers <i>via</i> &#x3b2;-H
 elimination.
;
_journal_issue 25
_journal_name_full 'Chemical communications (Cambridge, England)'
_journal_page_first 3747
_journal_page_last 3750
_journal_paper_doi 10.1039/d3cc00529a
_journal_volume 59
_journal_year 2023
_chemical_formula_sum 'C19 H18 F2 N O4 S'
_chemical_formula_weight 394.40
_space_group_crystal_system monoclinic
_space_group_IT_number 14
_space_group_name_Hall '-P 2ybc'
_space_group_name_H-M_alt 'P 1 21/c 1'
_atom_sites_solution_hydrogens geom
_audit_creation_method SHELXL-2018/3
_audit_update_record
;
2023-01-23 deposited with the CCDC.	2023-03-06 downloaded from the CCDC.
;
_cell_angle_alpha 90
_cell_angle_beta 99.1606(17)
_cell_angle_gamma 90
_cell_formula_units_Z 4
_cell_length_a 21.7735(4)
_cell_length_b 5.59738(11)
_cell_length_c 15.2888(3)
_cell_measurement_reflns_used 18441
_cell_measurement_temperature 296(2)
_cell_measurement_theta_max 76.7330
_cell_measurement_theta_min 4.6360
_cell_volume 1839.55(6)
_computing_structure_refinement 'SHELXL-2018/3 (Sheldrick, 2018)'
_computing_structure_solution 'SHELXT 2018/2 (Sheldrick, 2018)'
_diffrn_ambient_temperature 296(2)
_diffrn_measured_fraction_theta_full 1.000
_diffrn_measured_fraction_theta_max 0.951
_diffrn_measurement_device_type 'XtaLAB Synergy, Dualflex, HyPix'
_diffrn_measurement_method '\w scans'
_diffrn_radiation_type CuK\a
_diffrn_radiation_wavelength 1.54184
_diffrn_reflns_av_R_equivalents 0.0462
_diffrn_reflns_av_unetI/netI 0.0270
_diffrn_reflns_Laue_measured_fraction_full 1.000
_diffrn_reflns_Laue_measured_fraction_max 0.951
_diffrn_reflns_limit_h_max 26
_diffrn_reflns_limit_h_min -27
_diffrn_reflns_limit_k_max 6
_diffrn_reflns_limit_k_min -6
_diffrn_reflns_limit_l_max 18
_diffrn_reflns_limit_l_min -18
_diffrn_reflns_number 28575
_diffrn_reflns_point_group_measured_fraction_full 1.000
_diffrn_reflns_point_group_measured_fraction_max 0.951
_diffrn_reflns_theta_full 67.684
_diffrn_reflns_theta_max 77.080
_diffrn_reflns_theta_min 4.113
_exptl_absorpt_coefficient_mu 1.973
_exptl_crystal_colour yellow
_exptl_crystal_density_diffrn 1.424
_exptl_crystal_description diamond
_exptl_crystal_F_000 820
_refine_diff_density_max 0.601
_refine_diff_density_min -0.405
_refine_diff_density_rms 0.052
_refine_ls_extinction_method none
_refine_ls_goodness_of_fit_ref 1.112
_refine_ls_hydrogen_treatment constr
_refine_ls_matrix_type full
_refine_ls_number_parameters 247
_refine_ls_number_reflns 3690
_refine_ls_number_restraints 0
_refine_ls_restrained_S_all 1.112
_refine_ls_R_factor_all 0.0663
_refine_ls_R_factor_gt 0.0633
_refine_ls_shift/su_max 0.001
_refine_ls_shift/su_mean 0.000
_refine_ls_structure_factor_coef Fsqd
_refine_ls_weighting_details 'w=1/[\s^2^(Fo^2^)+(0.0480P)^2^+2.3429P] where P=(Fo^2^+2Fc^2^)/3'
_refine_ls_weighting_scheme calc
_refine_ls_wR_factor_gt 0.1563
_refine_ls_wR_factor_ref 0.1580
_reflns_Friedel_coverage 0.000
_reflns_number_gt 3410
_reflns_number_total 3690
_reflns_threshold_expression 'I > 2\s(I)'
_cod_data_source_file d3cc00529a2.cif
_cod_data_source_block exp_2100_auto
_cod_depositor_comments 'Adding full bibliography for 7131369.cif.'
_cod_original_sg_symbol_H-M 'P 21/c'
_cod_database_code 7131369
_shelx_shelxl_version_number 2018/3
_shelx_space_group_comment
;
The symmetry employed for this shelxl refinement is uniquely defined
by the following loop, which should always be used as a source of
symmetry information in preference to the above space-group names.
They are only intended as comments.
;

loop_
_space_group_symop_operation_xyz
'x, y, z'
'-x, y+1/2, -z+1/2'
'-x, -y, -z'
'x, -y-1/2, z-1/2'

loop_
_atom_site_label
_atom_site_type_symbol
_atom_site_fract_x
_atom_site_fract_y
_atom_site_fract_z
_atom_site_U_iso_or_equiv
_atom_site_adp_type
_atom_site_occupancy
_atom_site_site_symmetry_order
_atom_site_calc_flag
_atom_site_refinement_flags_posn
_atom_site_refinement_flags_adp
_atom_site_refinement_flags_occupancy
_atom_site_disorder_assembly
_atom_site_disorder_group
S12 S 0.31487(4) 0.62367(14) 0.47080(5) 0.0508(2) Uani 1 1 d . . . . .
F17 F 0.18388(8) 0.2561(4) 0.53325(12) 0.0684(6) Uani 1 1 d . . . . .
F16 F 0.23047(10) 0.0207(3) 0.63679(15) 0.0720(6) Uani 1 1 d . . . . .
O11 O 0.27821(10) 0.5577(4) 0.54899(14) 0.0529(5) Uani 1 1 d . . . . .
O19 O 0.03649(11) 0.7464(4) 0.57163(15) 0.0619(6) Uani 1 1 d . . . . .
O13 O 0.29651(14) 0.8642(4) 0.45264(17) 0.0733(7) Uani 1 1 d . . . . .
O14 O 0.37846(11) 0.5666(6) 0.49357(19) 0.0809(8) Uani 1 1 d . . . . .
N20 N 0.04371(14) 1.1428(6) 0.5981(2) 0.0660(8) Uani 1 1 d . . . . .
H20 H 0.020483 1.149408 0.550369 0.099 Uiso 1 1 calc R U . . .
C7 C 0.15578(13) 0.5553(6) 0.66680(19) 0.0477(7) Uani 1 1 d . . . . .
H7 H 0.139778 0.590945 0.608187 0.057 Uiso 1 1 calc R U . . .
C1 C 0.12994(13) 0.6873(6) 0.73620(19) 0.0466(6) Uani 1 1 d . . . . .
C6 C 0.08538(12) 0.8693(6) 0.71470(19) 0.0474(7) Uani 1 1 d . . . . .
C21 C 0.33973(13) 0.3225(5) 0.66811(19) 0.0475(7) Uani 1 1 d . . . . .
C8 C 0.19925(14) 0.3926(6) 0.68081(19) 0.0502(7) Uani 1 1 d . . . . .
H8 H 0.215717 0.359439 0.739467 0.060 Uiso 1 1 calc R U . . .
C9 C 0.22481(14) 0.2555(6) 0.6112(2) 0.0505(7) Uani 1 1 d . . . . .
C18 C 0.05398(12) 0.9146(6) 0.6214(2) 0.0497(7) Uani 1 1 d . . . . .
C10 C 0.28838(14) 0.3236(5) 0.58928(19) 0.0476(7) Uani 1 1 d . . . . .
H10 H 0.299268 0.211708 0.544877 0.057 Uiso 1 1 calc R U . . .
C26 C 0.34843(16) 0.5015(6) 0.7309(2) 0.0611(8) Uani 1 1 d . . . . .
H26 H 0.322518 0.634493 0.724439 0.073 Uiso 1 1 calc R U . . .
C22 C 0.37979(15) 0.1291(6) 0.6793(2) 0.0598(8) Uani 1 1 d . . . . .
H22 H 0.375545 0.008297 0.637049 0.072 Uiso 1 1 calc R U . . .
C2 C 0.15008(16) 0.6389(7) 0.8253(2) 0.0611(8) Uani 1 1 d . . . . .
H2 H 0.178953 0.517450 0.840477 0.073 Uiso 1 1 calc R U . . .
C24 C 0.43446(15) 0.2888(8) 0.8163(2) 0.0642(9) Uani 1 1 d . . . . .
C5 C 0.06575(15) 0.9978(7) 0.7828(2) 0.0619(9) Uani 1 1 d . . . . .
H5 H 0.037409 1.121704 0.768895 0.074 Uiso 1 1 calc R U . . .
C25 C 0.39514(18) 0.4856(8) 0.8033(2) 0.0709(10) Uani 1 1 d . . . . .
H25 H 0.400406 0.609614 0.844302 0.085 Uiso 1 1 calc R U . . .
C23 C 0.42577(16) 0.1127(8) 0.7520(3) 0.0713(10) Uani 1 1 d . . . . .
H23 H 0.451725 -0.020232 0.758040 0.086 Uiso 1 1 calc R U . . .
C15 C 0.28200(18) 0.4465(6) 0.3815(2) 0.0643(9) Uani 1 1 d . . . . .
H15A H 0.292372 0.282029 0.394170 0.096 Uiso 1 1 calc R U . . .
H15B H 0.297942 0.494833 0.329231 0.096 Uiso 1 1 calc R U . . .
H15C H 0.237604 0.465082 0.372105 0.096 Uiso 1 1 calc R U . . .
C4 C 0.08733(17) 0.9461(8) 0.8710(2) 0.0707(10) Uani 1 1 d . . . . .
H4 H 0.073633 1.034595 0.915623 0.085 Uiso 1 1 calc R U . . .
C3 C 0.12881(17) 0.7644(8) 0.8918(2) 0.0698(10) Uani 1 1 d . . . . .
H3 H 0.142672 0.725433 0.950808 0.084 Uiso 1 1 calc R U . . .
C27 C 0.4846(2) 0.2684(11) 0.8957(3) 0.1012(17) Uani 1 1 d . . . . .
H27A H 0.502719 0.422706 0.909801 0.152 Uiso 1 1 calc R U . . .
H27B H 0.516075 0.159860 0.882811 0.152 Uiso 1 1 calc R U . . .
H27C H 0.466942 0.209584 0.945228 0.152 Uiso 1 1 calc R U . . .

loop_
_atom_site_aniso_label
_atom_site_aniso_U_11
_atom_site_aniso_U_22
_atom_site_aniso_U_33
_atom_site_aniso_U_23
_atom_site_aniso_U_13
_atom_site_aniso_U_12
S12 0.0590(4) 0.0470(4) 0.0473(4) -0.0032(3) 0.0110(3) -0.0084(3)
F17 0.0548(10) 0.0917(16) 0.0565(11) -0.0147(10) 0.0025(8) -0.0027(10)
F16 0.0763(13) 0.0448(11) 0.0985(15) 0.0035(10) 0.0248(11) -0.0004(9)
O11 0.0618(12) 0.0468(12) 0.0522(11) -0.0013(9) 0.0154(9) 0.0080(10)
O19 0.0624(13) 0.0604(15) 0.0575(13) -0.0077(11) -0.0067(10) 0.0021(11)
O13 0.110(2) 0.0456(13) 0.0663(15) -0.0060(11) 0.0212(14) -0.0028(13)
O14 0.0536(13) 0.100(2) 0.0883(18) -0.0035(16) 0.0107(12) -0.0077(14)
N20 0.0597(17) 0.0620(18) 0.0698(19) 0.0057(15) -0.0096(14) 0.0009(14)
C7 0.0470(15) 0.0531(17) 0.0422(14) 0.0011(13) 0.0046(11) 0.0019(13)
C1 0.0411(14) 0.0511(17) 0.0466(15) -0.0032(13) 0.0036(11) -0.0039(12)
C6 0.0366(13) 0.0547(17) 0.0504(15) -0.0044(13) 0.0055(11) -0.0043(12)
C21 0.0479(15) 0.0447(16) 0.0509(16) 0.0012(13) 0.0109(12) 0.0015(12)
C8 0.0504(16) 0.0580(19) 0.0424(14) 0.0063(13) 0.0075(12) 0.0072(14)
C9 0.0498(16) 0.0510(18) 0.0498(16) -0.0016(13) 0.0049(13) 0.0020(13)
C18 0.0348(13) 0.0580(19) 0.0556(17) -0.0032(14) 0.0047(12) -0.0004(12)
C10 0.0542(16) 0.0380(15) 0.0510(16) -0.0016(12) 0.0094(13) 0.0055(12)
C26 0.0614(19) 0.055(2) 0.067(2) -0.0056(16) 0.0106(16) 0.0047(16)
C22 0.0572(18) 0.0528(19) 0.067(2) -0.0045(16) 0.0036(15) 0.0098(15)
C2 0.0609(18) 0.071(2) 0.0491(17) -0.0049(16) 0.0013(14) 0.0101(17)
C24 0.0507(17) 0.083(3) 0.0578(19) 0.0097(18) 0.0046(14) -0.0108(17)
C5 0.0479(16) 0.073(2) 0.064(2) -0.0133(17) 0.0079(14) 0.0049(15)
C25 0.071(2) 0.081(3) 0.062(2) -0.0208(19) 0.0128(17) -0.018(2)
C23 0.0546(19) 0.070(2) 0.086(3) 0.010(2) 0.0006(18) 0.0122(17)
C15 0.086(2) 0.0516(19) 0.0531(18) -0.0113(15) 0.0053(17) -0.0005(17)
C4 0.063(2) 0.095(3) 0.0549(19) -0.0221(19) 0.0120(16) 0.005(2)
C3 0.070(2) 0.091(3) 0.0468(17) -0.0105(18) 0.0041(15) 0.009(2)
C27 0.069(2) 0.151(5) 0.076(3) 0.023(3) -0.012(2) -0.026(3)

loop_
_atom_type_symbol
_atom_type_description
_atom_type_scat_dispersion_real
_atom_type_scat_dispersion_imag
_atom_type_scat_source
C C 0.0181 0.0091 'International Tables Vol C Tables 4.2.6.8 and 6.1.1.4'
H H 0.0000 0.0000 'International Tables Vol C Tables 4.2.6.8 and 6.1.1.4'
F F 0.0727 0.0534 'International Tables Vol C Tables 4.2.6.8 and 6.1.1.4'
N N 0.0311 0.0180 'International Tables Vol C Tables 4.2.6.8 and 6.1.1.4'
O O 0.0492 0.0322 'International Tables Vol C Tables 4.2.6.8 and 6.1.1.4'
S S 0.3331 0.5567 'International Tables Vol C Tables 4.2.6.8 and 6.1.1.4'

loop_
_geom_angle_atom_site_label_1
_geom_angle_atom_site_label_2
_geom_angle_atom_site_label_3
_geom_angle
_geom_angle_site_symmetry_1
_geom_angle_site_symmetry_3
_geom_angle_publ_flag
O14 S12 O13 119.88(19) . . ?
O14 S12 O11 110.74(15) . . ?
O13 S12 O11 102.07(14) . . ?
O14 S12 C15 109.19(18) . . ?
O13 S12 C15 108.57(17) . . ?
O11 S12 C15 105.34(16) . . ?
C10 O11 S12 118.06(18) . . ?
C18 N20 H20 109.5 . . ?
C8 C7 C1 125.5(3) . . ?
C8 C7 H7 117.3 . . ?
C1 C7 H7 117.3 . . ?
C2 C1 C6 117.9(3) . . ?
C2 C1 C7 120.7(3) . . ?
C6 C1 C7 121.4(3) . . ?
C5 C6 C1 118.9(3) . . ?
C5 C6 C18 118.5(3) . . ?
C1 C6 C18 122.4(3) . . ?
C26 C21 C22 117.9(3) . . ?
C26 C21 C10 123.7(3) . . ?
C22 C21 C10 118.4(3) . . ?
C7 C8 C9 125.8(3) . . ?
C7 C8 H8 117.1 . . ?
C9 C8 H8 117.1 . . ?
F17 C9 F16 105.5(3) . . ?
F17 C9 C8 110.8(2) . . ?
F16 C9 C8 108.5(3) . . ?
F17 C9 C10 107.2(2) . . ?
F16 C9 C10 105.0(2) . . ?
C8 C9 C10 118.9(3) . . ?
O19 C18 N20 123.0(3) . . ?
O19 C18 C6 120.4(3) . . ?
N20 C18 C6 116.5(3) . . ?
O11 C10 C21 112.8(2) . . ?
O11 C10 C9 103.7(2) . . ?
C21 C10 C9 114.0(2) . . ?
O11 C10 H10 108.7 . . ?
C21 C10 H10 108.7 . . ?
C9 C10 H10 108.7 . . ?
C21 C26 C25 120.9(3) . . ?
C21 C26 H26 119.6 . . ?
C25 C26 H26 119.6 . . ?
C23 C22 C21 121.1(3) . . ?
C23 C22 H22 119.5 . . ?
C21 C22 H22 119.5 . . ?
C3 C2 C1 122.3(3) . . ?
C3 C2 H2 118.8 . . ?
C1 C2 H2 118.8 . . ?
C23 C24 C25 116.8(3) . . ?
C23 C24 C27 121.3(4) . . ?
C25 C24 C27 121.9(4) . . ?
C4 C5 C6 121.6(3) . . ?
C4 C5 H5 119.2 . . ?
C6 C5 H5 119.2 . . ?
C26 C25 C24 121.6(3) . . ?
C26 C25 H25 119.2 . . ?
C24 C25 H25 119.2 . . ?
C22 C23 C24 121.7(4) . . ?
C22 C23 H23 119.1 . . ?
C24 C23 H23 119.1 . . ?
S12 C15 H15A 109.5 . . ?
S12 C15 H15B 109.5 . . ?
H15A C15 H15B 109.5 . . ?
S12 C15 H15C 109.5 . . ?
H15A C15 H15C 109.5 . . ?
H15B C15 H15C 109.5 . . ?
C3 C4 C5 119.5(3) . . ?
C3 C4 H4 120.2 . . ?
C5 C4 H4 120.2 . . ?
C4 C3 C2 119.8(3) . . ?
C4 C3 H3 120.1 . . ?
C2 C3 H3 120.1 . . ?
C24 C27 H27A 109.5 . . ?
C24 C27 H27B 109.5 . . ?
H27A C27 H27B 109.5 . . ?
C24 C27 H27C 109.5 . . ?
H27A C27 H27C 109.5 . . ?
H27B C27 H27C 109.5 . . ?

loop_
_geom_bond_atom_site_label_1
_geom_bond_atom_site_label_2
_geom_bond_distance
_geom_bond_site_symmetry_2
_geom_bond_publ_flag
S12 O14 1.410(3) . ?
S12 O13 1.419(3) . ?
S12 O11 1.583(2) . ?
S12 C15 1.746(3) . ?
F17 C9 1.370(3) . ?
F16 C9 1.371(4) . ?
O11 C10 1.450(4) . ?
O19 C18 1.232(4) . ?
N20 C18 1.335(4) . ?
N20 H20 0.8200 . ?
C7 C8 1.306(4) . ?
C7 C1 1.476(4) . ?
C7 H7 0.9300 . ?
C1 C2 1.390(4) . ?
C1 C6 1.409(4) . ?
C6 C5 1.388(4) . ?
C6 C18 1.503(4) . ?
C21 C26 1.380(4) . ?
C21 C22 1.383(4) . ?
C21 C10 1.508(4) . ?
C8 C9 1.490(4) . ?
C8 H8 0.9300 . ?
C9 C10 1.524(4) . ?
C10 H10 0.9800 . ?
C26 C25 1.382(5) . ?
C26 H26 0.9300 . ?
C22 C23 1.375(5) . ?
C22 H22 0.9300 . ?
C2 C3 1.376(5) . ?
C2 H2 0.9300 . ?
C24 C23 1.384(6) . ?
C24 C25 1.390(6) . ?
C24 C27 1.501(5) . ?
C5 C4 1.386(5) . ?
C5 H5 0.9300 . ?
C25 H25 0.9300 . ?
C23 H23 0.9300 . ?
C15 H15A 0.9600 . ?
C15 H15B 0.9600 . ?
C15 H15C 0.9600 . ?
C4 C3 1.364(5) . ?
C4 H4 0.9300 . ?
C3 H3 0.9300 . ?
C27 H27A 0.9600 . ?
C27 H27B 0.9600 . ?
C27 H27C 0.9600 . ?

loop_
_geom_torsion_atom_site_label_1
_geom_torsion_atom_site_label_2
_geom_torsion_atom_site_label_3
_geom_torsion_atom_site_label_4
_geom_torsion
_geom_torsion_site_symmetry_1
_geom_torsion_site_symmetry_2
_geom_torsion_site_symmetry_3
_geom_torsion_site_symmetry_4
_geom_torsion_publ_flag
O14 S12 O11 C10 -47.8(3) . . . . ?
O13 S12 O11 C10 -176.6(2) . . . . ?
C15 S12 O11 C10 70.1(2) . . . . ?
C8 C7 C1 C2 -2.0(5) . . . . ?
C8 C7 C1 C6 176.5(3) . . . . ?
C2 C1 C6 C5 2.7(5) . . . . ?
C7 C1 C6 C5 -175.8(3) . . . . ?
C2 C1 C6 C18 -171.6(3) . . . . ?
C7 C1 C6 C18 9.9(4) . . . . ?
C1 C7 C8 C9 178.8(3) . . . . ?
C7 C8 C9 F17 -21.3(5) . . . . ?
C7 C8 C9 F16 -136.7(3) . . . . ?
C7 C8 C9 C10 103.6(4) . . . . ?
C5 C6 C18 O19 -132.9(3) . . . . ?
C1 C6 C18 O19 41.4(4) . . . . ?
C5 C6 C18 N20 43.8(4) . . . . ?
C1 C6 C18 N20 -141.9(3) . . . . ?
S12 O11 C10 C21 91.7(3) . . . . ?
S12 O11 C10 C9 -144.5(2) . . . . ?
C26 C21 C10 O11 40.8(4) . . . . ?
C22 C21 C10 O11 -140.5(3) . . . . ?
C26 C21 C10 C9 -77.2(4) . . . . ?
C22 C21 C10 C9 101.5(3) . . . . ?
F17 C9 C10 O11 59.1(3) . . . . ?
F16 C9 C10 O11 171.0(2) . . . . ?
C8 C9 C10 O11 -67.5(3) . . . . ?
F17 C9 C10 C21 -177.9(2) . . . . ?
F16 C9 C10 C21 -66.0(3) . . . . ?
C8 C9 C10 C21 55.6(4) . . . . ?
C22 C21 C26 C25 -1.0(5) . . . . ?
C10 C21 C26 C25 177.8(3) . . . . ?
C26 C21 C22 C23 1.7(5) . . . . ?
C10 C21 C22 C23 -177.1(3) . . . . ?
C6 C1 C2 C3 -1.1(5) . . . . ?
C7 C1 C2 C3 177.5(3) . . . . ?
C1 C6 C5 C4 -2.2(5) . . . . ?
C18 C6 C5 C4 172.3(3) . . . . ?
C21 C26 C25 C24 -0.8(6) . . . . ?
C23 C24 C25 C26 1.9(6) . . . . ?
C27 C24 C25 C26 -178.9(4) . . . . ?
C21 C22 C23 C24 -0.7(6) . . . . ?
C25 C24 C23 C22 -1.1(6) . . . . ?
C27 C24 C23 C22 179.6(4) . . . . ?
C6 C5 C4 C3 -0.1(6) . . . . ?
C5 C4 C3 C2 1.8(6) . . . . ?
C1 C2 C3 C4 -1.2(6) . . . . ?
